data_2103706
loop_
_publ_author_name
'Ohhara, Takashi'
'Uekusa, Hidehiro'
'Ohashi, Yuji'
'Tanaka, Ichiro'
'Kumazawa, Shintaro'
'Niimura, Nobuo'

_publ_section_title
;
 Direct observation of deuterium migration in crystalline-state
 reaction by single-crystal neutron diffraction. III. Photoracemization
 of 1-cyanoethyl cobaloxime complexes
;
_journal_issue 4
_journal_name_full 'Acta Crystallographica Section B'
_journal_page_first 551
_journal_page_last 559
_journal_paper_doi 10.1107/S0108768101006838
_journal_volume 57
_journal_year 2001
_chemical_formula_sum 'C16 H28 Co D N6 O4'
_chemical_formula_weight 429.38
_chemical_name_systematic
;
[(R,S)-1-cyanoethyl](piperidine)bis(dimethylglyoximato)cobalt(III)
 irradiated
;
_space_group_IT_number 19
_symmetry_cell_setting orthorhombic
_symmetry_space_group_name_Hall 'P 2ac 2ab'
_symmetry_space_group_name_H-M 'P 21 21 21'
_audit_creation_method SHELXL-97
_cell_angle_alpha 90.00
_cell_angle_beta 90.00
_cell_angle_gamma 90.00
_cell_formula_units_Z 8
_cell_length_a 11.4039(2)
_cell_length_b 11.73540(10)
_cell_length_c 30.7446(2)
_cell_measurement_reflns_used '512 (determined by X-ray)'
_cell_measurement_temperature 293(2)
_cell_measurement_theta_max '35.00 (X-ray, MoK\a)'
_cell_measurement_theta_min '1.86 (X-ray, MoK\a)'
_cell_volume 4114.53(8)
_computing_cell_refinement 'local program'
_computing_data_collection 'local program'
_computing_data_reduction 'local program'
_computing_molecular_graphics ORTEPIII
_computing_structure_refinement 'SHELXL-97 (Sheldrick, 1997)'
_computing_structure_solution 'initial structure was determined by X-ray'
_diffrn_ambient_temperature 293(2)
_diffrn_measured_fraction_theta_full .291
_diffrn_measured_fraction_theta_max .291
_diffrn_measurement_device_type BIX-I
_diffrn_measurement_method '0.2deg \w step scan'
_diffrn_radiation_monochromator 'bent Si crystal'
_diffrn_radiation_probe neutron
_diffrn_radiation_source 'JRR-3M atomic reactor'
_diffrn_radiation_type Neutron
_diffrn_radiation_wavelength 1.06000
_diffrn_reflns_av_R_equivalents .0631
_diffrn_reflns_av_sigmaI/netI .0522
_diffrn_reflns_limit_h_max 11
_diffrn_reflns_limit_h_min -12
_diffrn_reflns_limit_k_max 12
_diffrn_reflns_limit_k_min -3
_diffrn_reflns_limit_l_max 32
_diffrn_reflns_limit_l_min -28
_diffrn_reflns_number 2928
_diffrn_reflns_theta_full 43.58
_diffrn_reflns_theta_max 43.58
_diffrn_reflns_theta_min 1.98
_diffrn_standards_decay_% 0
_diffrn_standards_interval_count 0
_diffrn_standards_number 0
_exptl_absorpt_coefficient_mu .244
_exptl_absorpt_correction_type none
_exptl_crystal_colour 'dark red'
_exptl_crystal_density_diffrn .730
_exptl_crystal_density_method 'not measured'
_exptl_crystal_description plate
_exptl_crystal_F_000 72
_exptl_crystal_size_max 3.0
_exptl_crystal_size_mid 3.0
_exptl_crystal_size_min 1.0
_refine_diff_density_max .106
_refine_diff_density_min -.084
_refine_ls_abs_structure_details 'Flack H D (1983), Acta Cryst. A39, 876-881'
_refine_ls_abs_structure_Flack 0(10)
_refine_ls_extinction_method none
_refine_ls_goodness_of_fit_ref 1.158
_refine_ls_hydrogen_treatment mixed
_refine_ls_matrix_type fullcycle
_refine_ls_number_parameters 805
_refine_ls_number_reflns 2137
_refine_ls_number_restraints 11
_refine_ls_restrained_S_all 1.153
_refine_ls_R_factor_all .1043
_refine_ls_R_factor_gt .1036
_refine_ls_shift/su_max .056
_refine_ls_shift/su_mean .009
_refine_ls_structure_factor_coef Fsqd
_refine_ls_weighting_details 'calc w=1/[\s^2^(Fo^2^)+(0.2309P)^2^+0.6072P] where P=(Fo^2^+2Fc^2^)/3'
_refine_ls_weighting_scheme calc
_refine_ls_wR_factor_ref .2680
_reflns_number_gt 2124
_reflns_number_total 2137
_reflns_threshold_expression >2sigma(I)
_cod_data_source_file bs0016.cif
_cod_data_source_block 3-neutron
_cod_depositor_comments
;
The following automatic conversions were performed:
'_symmetry_cell_setting' value 'Orthorhombic' changed to 'orthorhombic'
according to '/home/saulius/struct/CIF-dictionaries/cif_core.dic'
dictionary named 'cif_core.dic' version 2.4.1 from 2010-06-29.

Automatic conversion script
Id: cif_fix_enum 1527 2010-12-29 10:47:43Z saulius 

The following automatic conversions were performed:

'_symmetry_cell_setting' value 'Orthorhombic' changed to
'orthorhombic' according to
/home/saulius/struct/CIF-dictionaries/cif_core.dic dictionary named
'cif_core.dic' version 2.4.1 from 2010-06-29.

Automatic conversion script
Id: cif_fix_values 1715 2011-07-08 13:25:40Z adriana 
;
_cod_original_sg_symbol_H-M 'P21 21 21'
_cod_database_code 2103706
_cod_database_fobs_code 2103706

loop_
_symmetry_equiv_pos_as_xyz
'x, y, z'
'-x+1/2, -y, z+1/2'
'-x, y+1/2, -z+1/2'
'x+1/2, -y+1/2, -z'

loop_
_atom_site_label
_atom_site_fract_x
_atom_site_fract_y
_atom_site_fract_z
_atom_site_U_iso_or_equiv
_atom_site_adp_type
_atom_site_calc_flag
_atom_site_refinement_flags
_atom_site_occupancy
_atom_site_disorder_assembly
_atom_site_disorder_group
_atom_site_type_symbol
Co1 .6455 .5133 .8778 .0539(14) Uiso d . 1 . . Co
N1 .6899 .6395 .8435 .0538(5) Uani d . 1 . . N
N2 .5133 .5174 .8409 .0605(6) Uani d . 1 . . N
N3 .6039 .3840 .9104 .0573(6) Uani d . 1 . . N
N4 .7764 .5087 .9152 .0642(6) Uani d . 1 . . N
O1 .7934 .6939 .8490 .0796(14) Uani d . 1 . . O
HO1 .8365(5) .6497(6) .8778(2) .093(2) Uani d . 1 . . H
O2 .4227 .4446 .8449 .0935(16) Uani d . 1 . . O
O3 .5043 .3231 .9033 .0880(14) Uani d . 1 . . O
HO3 .4726(5) .3549(4) .87828(17) .0676(15) Uani d . 1 . . H
O4 .8672 .5810 .9115 .0777(11) Uani d . 1 . . O
C1 .6181 .6684 .8129 .0641(9) Uani d . 1 . . C
C2 .5130 .5969 .8115 .0708(10) Uani d . 1 . . C
C3 .6738 .3558 .9422 .0699(10) Uani d . 1 . . C
C4 .7766 .4300 .9446 .0710(10) Uani d . 1 . . C
C5 .6413 .7634 .7815 .0806(11) Uani d . 1 . . C
H5A .7204(8) .7763(7) .7764(3) .157(3) Uani d . 1 . . H
H5B .6074(7) .8418(9) .7938(2) .107(3) Uani d . 1 . . H
H5C .6044(11) .7534(13) .7521(2) .193(5) Uani d . 1 . . H
C6 .4141 .6116 .7803 .128(2) Uani d D 1 . . C
H6A .3627(6) .5371(5) .7790(3) .168(3) Uani d D 1 . . H
H6B .4525(8) .6394(11) .7482(3) .164(4) Uani d . 1 . . H
H6C .3571(11) .6796(10) .7865(2) .129(4) Uani d . 1 . . H
C7 .6473 .2593 .9724 .0829(11) Uani d . 1 . . C
H7A .5861(12) .2002(12) .9547(3) .193(5) Uani d . 1 . . H
H7B .6114(10) .2822(6) .9985(2) .139(3) Uani d . 1 . . H
H7C .7209(9) .1908(7) .9689(3) .181(3) Uani d . 1 . . H
C8 .8743 .4126 .9763 .1033(14) Uani d D 1 . . C
H8A .9093(7) .3307(5) .9708(4) .211(7) Uani d D 1 . . H
H8B .8524(9) .3691(7) 1.00528(19) .229(4) Uani d D 1 . . H
H8C .9141(11) .4751(7) .9747(4) .187(4) Uani d . 1 . . H
N5 .5569 .6259 .9196 .0645(6) Uani d D 1 . . N
HN5 .5039(4) .6781(5) .8998(2) .111(3) Uani d D 1 . . H
C9 .6321 .7024 .9464 .0960(10) Uani d . 1 . . C
H9A .6854(6) .6521(5) .9704(2) .089(2) Uani d . 1 . . H
H9B .6848(8) .7504(5) .9251(2) .095(2) Uani d . 1 . . H
C10 .5618 .7935 .9700 .0852(11) Uani d . 1 . . C
H10A .5277(6) .8461(5) .9428(3) .092(2) Uani d . 1 . . H
H10B .6275(6) .8397(4) .9910(3) .138(3) Uani d . 1 . . H
C11 .4681 .7401 .9985 .0875(12) Uani d . 1 . . C
H11A .5227(7) .6969(7) 1.0213(4) .162(4) Uani d . 1 . . H
H11B .4055(5) .7905(8) 1.0152(2) .114(3) Uani d . 1 . . H
C12 .3919 .6642 .9714 .1045(15) Uani d . 1 . . C
H12A .3456(7) .7256(5) .9550(3) .137(3) Uani d . 1 . . H
H12B .3302(6) .6228(7) .9891(2) .113(2) Uani d . 1 . . H
C13 .4638 .5746 .9473 .0700(10) Uani d . 1 . . C
H13A .4165(7) .5235(9) .9352(4) .142(4) Uani d . 1 . . H
H13B .5203(7) .5247(7) .9683(2) .110(2) Uani d . 1 . . H
C14 .7320 .4132 .8332 .0655(10) Uani d . 1 . . C
D14 .7748(5) .4737(4) .81373(15) .1083(16) Uani d . 1 . . D
C15 .8241 .3469 .8534 .1043(15) Uani d . 1 . . C
C16 .6572 .3344 .8056 .0967(12) Uani d . 1 . . C
H16A .6122(6) .3454(6) .78379(18) .1500(19) Uani d . 1 . . H
H16B .6029(9) .2874(5) .8261(3) .117(3) Uani d . 1 . . H
H16C .7236(5) .2755(5) .7863(2) .110(2) Uani d . 1 . . H
N6 .8942 .2906 .8695 .1138(11) Uani d . 1 . . N
Co2 .1510 1.0070 .8504 .0450(12) Uiso d . 1 . . Co
N7 .1277 .8921 .8081 .0638(6) Uani d . 1 A . N
N8 .1577 .8778 .8869 .0586(6) Uani d . 1 A . N
N9 .1744 1.1209 .8926 .0690(7) Uani d . 1 A . N
N10 .1437 1.1351 .8135 .0653(6) Uani d . 1 A . N
O5 .1124 .9164 .7656 .0697(11) Uani d . 1 . . O
HO5 .1093(7) 1.0072(6) .7633(2) .096(2) Uani d . 1 . . H
O6 .1827 .8847 .9299 .0653(11) Uani d . 1 . . O
O7 .1943 1.0964 .9344 .0874(14) Uani d . 1 . . O
HO7 .2071(6) .9898(5) .93389(18) .0854(17) Uani d . 1 . . H
O8 .1288 1.1267 .7703 .0649(10) Uani d . 1 . . O
C17 .1184 .7889 .8219 .0684(9) Uani d . 1 . . C
C18 .1381 .7796 .8689 .0624(9) Uani d . 1 A . C
C19 .1710 1.2256 .8790 .0675(10) Uani d . 1 . . C
C20 .1514 1.2345 .8322 .0766(10) Uani d . 1 A . C
C21 .0873 .6900 .7935 .0990(14) Uani d D 1 A . C
H21A .1547(6) .6299(3) .7895(2) .145(4) Uani d D 1 . . H
H21B .0575(12) .6975(5) .76133(16) .272(12) Uani d D 1 . . H
H21C .0361(7) .6401(6) .8152(2) .273(4) Uani d D 1 . . H
C22 .1406 .6684 .8925 .1007(15) Uani d . 1 . . C
H22A .1560(8) .6835(3) .92827(14) .102(2) Uani d . 1 . . H
H22B .0763(9) .6215(15) .8844(2) .210(5) Uani d . 1 . . H
H22C .2130(7) .6263(6) .8814(3) .114(3) Uani d . 1 . . H
C23 .1874 1.3267 .9081 .0924(14) Uani d D 1 A . C
H23A .2469(4) 1.3885(4) .8966(2) .1143(18) Uani d D 1 . . H
H23B .2062(9) 1.3136(6) .9372(2) .131(3) Uani d . 1 . . H
H23C .1073(11) 1.3721(10) .9189(3) .243(4) Uani d . 1 . . H
C24 .1412 1.3453 .8086 .0725(10) Uani d . 1 . . C
H24A .120(2) 1.3488(6) .77827(17) .342(12) Uani d . 1 . . H
H24B .2185(9) 1.3824(5) .8106(3) .170(3) Uani d . 1 . . H
H24C .0800(6) 1.4044(6) .8249(5) .181(5) Uani d . 1 . . H
N11 -.0293 1.0259 .8608 .0708(7) Uani d . 1 A . N
HN11 -.0366(4) 1.1137(3) .86481(19) .0596(15) Uani d . 1 . . H
C25 -.1079 .9925 .8242 .0779(11) Uani d D 1 . . C
H25A -.1121(8) .9028(4) .82017(17) .127(3) Uani d D 1 . . H
H25B -.0683(5) 1.0157(7) .79440(13) .113(2) Uani d D 1 . . H
C26 -.2339 1.0314 .8319 .0989(14) Uani d . 1 A . C
H26A -.2311(7) 1.1046(7) .8369(4) .179(4) Uani d . 1 . . H
H26B -.2874(7) 1.0236(8) .8033(3) .118(3) Uani d . 1 . . H
C27 -.2819 .9863 .8734 .1127(16) Uani d . 1 . . C
H27A -.3669(7) 1.0228(12) .8750(4) .200(4) Uani d . 1 . . H
H27B -.2953(9) .8860(7) .8694(6) .239(6) Uani d . 1 . . H
C28 -.2011 1.0186 .9107 .1254(19) Uani d D 1 A . C
H28A -.2301(6) .9806(15) .9410(3) .274(6) Uani d . 1 . . H
H28B -.1872(12) 1.1063(4) .91385(19) .168(5) Uani d D 1 . . H
C29 -.0753 .9777 .9021 .0801(11) Uani d . 1 . . C
H29A -.0091(8) .9965(7) .9289(3) .105(2) Uiso d . 1 . . H
H29B -.0691(9) .8921(5) .8993(3) .161(3) Uani d . 1 . . H
C30A .3238 .9991 .8323 .0304(8) Uiso d P .497(3) A 1 C
D30A .3142(7) .9954(6) .7964(2) .0741(17) Uiso d P .497(3) A 1 D
C31A .3757 .8911 .8473 .0795(18) Uiso d P .497(3) A 1 C
C32A .3998 1.0977 .8438 .0518(12) Uiso d P .497(3) A 1 C
H32A .3584(10) 1.1696(9) .8309(3) .061(2) Uiso d P .497(3) A 1 H
H32B .4742(11) 1.1261(10) .8436(4) .067(3) Uiso d P .497(3) A 1 H
H32C .3990(7) 1.0978(6) .8774(3) .0355(16) Uiso d P .497(3) A 1 H
N12A .4183 .8112 .8591 .157(3) Uiso d P .497(3) A 1 N
C30B .3336 1.0032 .8494 .0602(13) Uiso d P .503(3) A 2 C
D30B .3764(6) 1.0741(5) .8767(2) .0633(15) Uiso d P .503(3) A 2 D
C31B .3809 .8942 .8581 .0571(13) Uiso d P .503(3) A 2 C
C32B .3875 1.0465 .8060 .180(6) Uiso d P .503(3) A 2 C
H32D .3520(7) 1.1333(9) .79840(18) .151(8) Uiso calc PR .503(3) A 2 H
H32E .3640(7) .9862(7) .7791(3) .154 Uiso calc PR .503(3) A 2 H
H32F .4853(9) 1.0511(8) .80922(11) .068(3) Uiso calc PR .503(3) A 2 H
N12B .4180 .8048 .8635 .0636(11) Uiso d P .503(3) A 2 N

loop_
_atom_site_aniso_label
_atom_site_aniso_U_11
_atom_site_aniso_U_22
_atom_site_aniso_U_33
_atom_site_aniso_U_12
_atom_site_aniso_U_13
_atom_site_aniso_U_23
N1 .0362(9) .0580(9) .0670(11) .0082(7) -.0022(9) .0059(8)
N2 .0503(11) .0689(10) .0625(10) -.0074(8) -.0150(9) .0193(9)
N3 .0573(10) .0535(9) .0610(11) -.0122(8) -.0024(10) -.0106(8)
N4 .0244(8) .0827(12) .0854(13) .0100(8) -.0086(10) .0117(11)
O1 .0356(17) .080(2) .123(3) .0128(15) .0045(19) -.003(2)
HO1 .045(3) .149(4) .084(3) -.055(2) -.008(3) .027(3)
O2 .071(3) .097(3) .113(3) -.013(2) .003(3) .025(2)
O3 .0537(16) .0311(13) .179(4) -.0328(10) .007(2) .0121(18)
HO3 .059(3) .066(3) .077(3) -.027(2) .030(2) -.031(2)
O4 .0471(16) .133(2) .0526(17) .0508(13) -.0101(16) -.0174(17)
C1 .0315(13) .0922(18) .0685(16) -.0017(13) .0032(14) .0140(15)
C2 .0393(15) .097(2) .0764(18) .0078(14) -.0067(15) -.0093(16)
C3 .0621(18) .0831(18) .0644(16) .0099(15) .0028(16) .0081(15)
C4 .0638(17) .0887(17) .0605(16) .0273(13) .0042(15) -.0187(14)
C5 .087(2) .0721(17) .0830(18) -.0151(16) -.0326(18) .0251(15)
H5A .082(5) .170(5) .219(6) .015(4) .039(5) .140(3)
H5B .071(4) .166(7) .085(4) .015(5) .038(4) .006(4)
H5C .187(8) .328(13) .064(3) .036(10) -.082(4) -.081(5)
C6 .122(4) .173(4) .088(2) .042(3) -.009(3) .027(3)
H6A .106(5) .164(6) .234(7) -.036(5) -.121(4) .096(5)
H6B .126(6) .287(9) .078(4) -.118(5) -.032(4) .051(5)
H6C .156(8) .179(8) .053(3) -.006(8) .019(5) .000(4)
C7 .0917(19) .0436(13) .113(2) .0377(12) -.012(2) -.0075(14)
H7A .175(9) .303(11) .100(4) .037(8) .045(5) -.101(5)
H7B .172(7) .122(4) .124(4) .033(5) -.033(5) .086(3)
H7C .223(6) .168(4) .151(5) .144(3) .029(5) .094(3)
C8 .0366(15) .196(3) .078(2) .0475(18) .0043(18) .002(2)
H8A .102(6) .39(2) .142(7) .074(9) -.080(5) -.032(10)
H8B .249(7) .281(7) .155(8) .210(4) .048(7) .079(6)
H8C .201(8) .097(4) .261(8) -.076(4) -.136(6) .101(4)
N5 .0517(10) .0580(10) .0837(13) .0034(8) -.0082(11) .0137(10)
HN5 .021(2) .117(5) .196(7) -.006(3) -.009(4) -.047(5)
C9 .0510(15) .1311(19) .1058(18) .0384(14) -.0396(14) -.0784(13)
H9A .103(4) .041(2) .124(4) .005(3) -.051(4) .016(3)
H9B .130(5) .053(3) .100(4) -.036(3) .004(4) -.020(3)
C10 .0797(19) .112(2) .0636(17) .0372(16) .0197(17) -.0142(16)
H10A .080(3) .053(2) .144(5) .031(2) .026(4) .030(3)
H10B .113(4) .0204(18) .280(7) .013(2) .120(4) .042(3)
C11 .102(2) .0666(18) .094(2) .0186(17) .037(2) .0071(16)
H11A .114(4) .107(4) .265(9) .056(3) -.100(4) .018(5)
H11B .073(3) .180(6) .087(3) .044(3) .078(2) .031(4)
C12 .0421(15) .197(4) .0744(19) .034(2) .0323(16) .025(2)
H12A .164(5) .066(3) .182(6) .058(3) .085(4) -.019(3)
H12B .077(3) .147(4) .115(4) .066(3) .071(3) .058(3)
C13 .0411(15) .0570(15) .112(2) -.0019(12) -.0030(17) .0096(16)
H13A .061(4) .155(6) .210(9) -.032(4) .034(5) .048(6)
H13B .101(4) .161(5) .068(3) .059(3) -.032(3) .025(3)
C14 .0465(15) .0843(19) .0657(17) -.0082(13) -.0054(15) .0016(14)
D14 .108(3) .103(2) .114(3) .006(2) -.005(3) -.045(2)
C15 .093(3) .091(2) .129(3) -.013(2) .015(3) -.024(2)
C16 .0703(18) .0672(16) .153(3) .0329(13) -.043(2) -.0420(17)
H16A .121(4) .248(4) .081(3) -.127(3) -.038(3) .117(2)
H16B .180(7) .062(3) .110(5) .050(4) .009(5) -.030(3)
H16C .076(2) .098(3) .156(5) -.0596(18) -.063(3) -.023(3)
N6 .0830(16) .1229(18) .136(2) .0488(14) -.0171(18) -.0374(17)
N7 .0674(13) .0660(11) .0582(11) -.0059(10) -.0070(11) -.0191(8)
N8 .0233(8) .0573(9) .0954(13) .0110(7) .0076(9) .0142(9)
N9 .0728(13) .0732(12) .0609(11) .0138(11) -.0174(11) -.0168(9)
N10 .0435(10) .0851(12) .0673(11) .0135(9) -.0114(10) .0114(10)
O5 .065(2) .079(2) .0658(19) -.0152(16) -.0122(18) .0049(16)
HO5 .095(4) .098(3) .096(3) .030(3) -.022(3) -.058(2)
O6 .094(2) .0772(19) .0249(13) -.0035(19) -.0182(15) .0136(12)
O7 .085(3) .100(3) .078(2) -.008(2) -.034(2) .009(2)
HO7 .112(3) .069(3) .075(3) .054(2) -.045(3) -.020(2)
O8 .074(2) .0660(17) .0549(17) .0243(16) -.0089(16) .0054(14)
C17 .0584(16) .0424(12) .104(2) .0040(12) -.0181(16) -.0243(12)
C18 .0558(15) .0542(13) .0771(17) -.0034(11) .0186(14) .0140(13)
C19 .0605(16) .0519(14) .090(2) -.0192(12) -.0008(16) -.0084(13)
C20 .115(2) .0468(13) .0680(16) .0271(14) -.0052(19) .0164(12)
C21 .081(2) .122(3) .094(3) -.0413(19) -.021(2) .000(2)
H21A .250(9) .020(2) .164(5) -.032(4) .088(6) -.052(2)
H21B .68(4) .018(2) .113(6) .026(8) .099(11) .003(3)
H21C .586(11) .128(4) .104(5) -.232(4) .096(6) .004(3)
C22 .0461(18) .110(3) .146(3) .0136(18) .005(2) .017(3)
H22A .235(6) .0188(18) .051(2) -.037(3) .075(3) -.0031(16)
H22B .142(5) .390(15) .098(4) -.090(9) -.104(3) .105(6)
H22C .073(4) .063(3) .206(8) -.009(3) .042(5) -.020(4)
C23 .096(3) .081(2) .100(2) .002(2) .023(2) -.0154(19)
H23A .057(3) .118(3) .168(4) -.032(2) .023(3) -.120(2)
H23B .226(7) .082(3) .083(4) -.092(3) -.033(5) .022(3)
H23C .130(7) .421(8) .179(4) -.033(7) .052(5) -.239(3)
C24 .0593(17) .0652(16) .093(2) .0114(14) .0031(18) .0120(15)
H24A .92(4) .100(4) .009(2) .139(12) -.039(8) -.016(3)
H24B .205(6) .050(3) .256(7) .035(3) -.101(5) .069(3)
H24C .074(3) .079(4) .389(13) .041(2) .111(5) -.001(6)
N11 .0319(10) .1082(15) .0722(13) -.0098(10) -.0103(10) .0047(12)
HN11 .053(3) .0284(18) .097(3) -.0035(18) .011(3) -.023(2)
C25 .0486(16) .095(2) .090(2) -.0167(15) -.0292(16) .0070(17)
H25A .143(6) .215(7) .024(2) .084(5) -.002(3) .012(3)
H25B .080(3) .205(5) .055(2) -.054(3) -.045(2) -.039(3)
C26 .0528(15) .0344(13) .209(4) -.0112(10) -.052(2) .0229(18)
H26A .085(4) .129(4) .322(11) .047(3) -.056(5) .093(5)
H26B .089(4) .141(6) .124(4) .018(4) -.073(3) -.024(4)
C27 .069(2) .094(2) .175(4) .0259(17) -.040(2) .018(3)
H27A .072(3) .278(9) .251(9) -.104(4) .103(5) -.094(8)
H27B .185(6) .054(4) .476(16) -.055(3) .175(7) .006(6)
C28 .097(3) .190(4) .089(2) .023(3) .007(3) .049(3)
H28A .059(3) .614(17) .150(5) .160(6) .080(4) .193(7)
H28B .282(14) .182(7) .040(3) -.004(8) -.037(5) -.059(3)
C29 .0524(18) .126(2) .0616(16) .0000(17) .0048(15) .0305(17)
H29B .140(6) .049(2) .295(8) .025(3) .068(6) .108(3)

loop_
_atom_type_symbol
_atom_type_description
_atom_type_scat_dispersion_real
_atom_type_scat_source
C C .66484 'International Tables Vol C Tables 4.4.4.1'
H H -.37409 'International Tables Vol C Tables 4.4.4.1'
N N .936 'International Tables Vol C Tables 4.4.4.1'
O O .5803 'International Tables Vol C Tables 4.4.4.1'
Co Co .278 'International Tables Vol C Tables 4.4.4.1'
D D .6674 'International Tables Vol C Tables 4.4.4.1'

loop_
_geom_angle_atom_site_label_1
_geom_angle_atom_site_label_2
_geom_angle_atom_site_label_3
_geom_angle
N3 Co1 N4 81.4520(10)
N3 Co1 N1 177.8390(10)
N4 Co1 N1 98.6820(10)
N3 Co1 N2 98.0190(10)
N4 Co1 N2 179.3270(10)
N1 Co1 N2 81.8630(10)
N3 Co1 C14 90.8780(10)
N4 Co1 C14 90.6040(10)
N1 Co1 C14 86.9640(10)
N2 Co1 C14 89.8200(10)
N3 Co1 N5 93.4570(10)
N4 Co1 N5 91.4730(10)
N1 Co1 N5 88.7
N2 Co1 N5 88.1410(10)
C14 Co1 N5 175.4
N3 Co1 D14 114.73(11)
N4 Co1 D14 90.46(12)
N1 Co1 D14 63.13(11)
N2 Co1 D14 90.14(12)
C14 Co1 D14 24.15(11)
N5 Co1 D14 151.71(11)
C1 N1 O1 121.3210(10)
C1 N1 Co1 116.2810(10)
O1 N1 Co1 122.3
C2 N2 O2 121.1520(10)
C2 N2 Co1 116.0
O2 N2 Co1 122.8
C3 N3 O3 119.8410(10)
C3 N3 Co1 116.7710(10)
O3 N3 Co1 123.3410(10)
C4 N4 O4 120.6290(10)
C4 N4 Co1 116.6290(10)
O4 N4 Co1 122.7250(10)
N1 C1 C2 112.9300(10)
N1 C1 C5 123.5380(10)
C2 C1 C5 123.5180(10)
N2 C2 C1 112.8960(10)
N2 C2 C6 122.2
C1 C2 C6 124.8950(10)
N3 C3 C4 112.101(2)
N3 C3 C7 122.3
C4 C3 C7 125.6110(10)
N4 C4 C3 112.9420(10)
N4 C4 C8 123.7
C3 C4 C8 123.2990(10)
C13 N5 C9 109.7680(10)
C13 N5 Co1 115.9900(10)
C9 N5 Co1 116.103(2)
N5 C9 C10 112.583(2)
C11 C10 C9 110.8880(10)
C12 C11 C10 109.4390(10)
C11 C12 C13 111.622(2)
N5 C13 C12 112.4660(10)
D14 C14 C15 105.7(3)
D14 C14 C16 110.8(3)
C15 C14 C16 108.6770(10)
D14 C14 Co1 102.5(3)
C15 C14 Co1 111.651(2)
C16 C14 Co1 116.8210(10)
C14 D14 Co1 53.3(2)
N6 C15 C14 177.3
N9 Co2 N10 81.6440(10)
N9 Co2 N8 98.9160(10)
N10 Co2 N8 179.4240(10)
N9 Co2 N7 179.8
N10 Co2 N7 98.5
N8 Co2 N7 80.8990(10)
N9 Co2 C30A 94.8
N10 Co2 C30A 85.1
N8 Co2 C30A 94.9450(10)
N7 Co2 C30A 85.2
N9 Co2 C30B 83.3
N10 Co2 C30B 93.0
N8 Co2 C30B 87.2
N7 Co2 C30B 96.6
C30A Co2 C30B 15.0
N9 Co2 N11 87.6
N10 Co2 N11 87.9370(10)
N8 Co2 N11 91.9480(10)
N7 Co2 N11 92.4
C30A Co2 N11 172.3
C30B Co2 N11 170.7
N9 Co2 D30A 113.03(17)
N10 Co2 D30A 71.13(17)
N8 Co2 D30A 108.72(17)
N7 Co2 D30A 66.99(17)
C30A Co2 D30A 25.92(17)
C30B Co2 D30A 40.88(17)
N11 Co2 D30A 147.10(17)
N9 Co2 D30B 58.15(13)
N10 Co2 D30B 89.44(13)
N8 Co2 D30B 90.98(12)
N7 Co2 D30B 121.77(13)
C30A Co2 D30B 37.88(13)
C30B Co2 D30B 25.17(13)
N11 Co2 D30B 145.68(13)
D30A Co2 D30B 61.6(2)
C17 N7 O5 120.5010(10)
C17 N7 Co2 117.1
O5 N7 Co2 122.2370(10)
C18 N8 O6 120.3310(10)
C18 N8 Co2 116.946(2)
O6 N8 Co2 122.7200(10)
C19 N9 O7 121.2
C19 N9 Co2 116.4820(10)
O7 N9 Co2 122.3
C20 N10 O8 120.7
C20 N10 Co2 116.4
O8 N10 Co2 122.8
N7 C17 C18 112.5
N7 C17 C21 123.8
C18 C17 C21 123.7
N8 C18 C17 112.3270(10)
N8 C18 C22 124.474(2)
C17 C18 C22 123.1410(10)
N9 C19 C20 112.9
N9 C19 C23 123.6060(10)
C20 C19 C23 123.5
N10 C20 C19 112.4
N10 C20 C24 124.0
C19 C20 C24 123.5
C29 N11 C25 109.449(2)
C29 N11 Co2 115.8870(10)
C25 N11 Co2 116.5730(10)
N11 C25 C26 111.723(2)
C27 C26 C25 111.9150(10)
C26 C27 C28 109.6460(10)
C27 C28 C29 111.0130(10)
N11 C29 C28 110.9350(10)
D30A C30A C31A 108.5(4)
D30A C30A C32A 108.9(4)
C31A C30A C32A 111.1430(10)
D30A C30A Co2 100.2(4)
C31A C30A Co2 109.8870(10)
C32A C30A Co2 117.3940(10)
C30A D30A Co2 53.9(3)
N12A C31A C30A 177.7
D30B C30B C31B 108.6(3)
D30B C30B C32B 101.5(3)
C31B C30B C32B 107.9000(10)
D30B C30B Co2 111.0(3)
C31B C30B Co2 113.4510(10)
C32B C30B Co2 113.6
C30B D30B Co2 43.8(2)
N12B C31B C30B 177.3

loop_
_geom_bond_atom_site_label_1
_geom_bond_atom_site_label_2
_geom_bond_distance
Co1 N3 1.8794
Co1 N4 1.8849
Co1 N1 1.8872
Co1 N2 1.8873
Co1 C14 2.0575
Co1 N5 2.1021
Co1 D14 2.504(5)
N1 C1 1.2924
N1 O1 1.3526
N2 C2 1.2990
N2 O2 1.3466
N3 C3 1.3041
N3 O3 1.3596
N4 C4 1.2918
N4 O4 1.3438
C1 C2 1.4639
C1 C5 1.4983
C2 C6 1.4907
C3 C4 1.4617
C3 C7 1.4950
C4 C8 1.4949
N5 C13 1.4884
N5 C9 1.4896
C9 C10 1.5207
C10 C11 1.5175
C11 C12 1.4975
C12 C13 1.5255
C14 D14 1.050(5)
C14 C15 1.4472
C14 C16 1.5175
C15 N6 1.1492
Co2 N9 1.8819
Co2 N10 1.8852
Co2 N8 1.8879
Co2 N7 1.8920
Co2 C30A 2.0498
Co2 C30B 2.0829
Co2 N11 2.0933
Co2 D30A 2.497(7)
Co2 D30B 2.808(7)
N7 C17 1.2878
N7 O5 1.3489
N8 C18 1.2978
N8 O6 1.3548
N9 C19 1.2983
N9 O7 1.3374
N10 C20 1.3030
N10 O8 1.3426
C17 C18 1.4664
C17 C21 1.4954
C18 C22 1.4928
C19 C20 1.4598
C19 C23 1.4977
C20 C24 1.4940
N11 C29 1.4853
N11 C25 1.4911
C25 C26 1.5261
C26 C27 1.4855
C27 C28 1.5190
C28 C29 1.5364
C30A D30A 1.109(7)
C30A C31A 1.4727
C30A C32A 1.4882
C31A N12A 1.1166
C30B D30B 1.279(6)
C30B C31B 1.4138
C30B C32B 1.5544
C31B N12B 1.1433
